data_1557570
loop_
_publ_author_name
'Yelgaonkar, Shweta P.'
'Swenson, Dale C.'
'MacGillivray, Leonard R.'

_publ_section_title
;
 Supramolecular chemistry under mechanochemical conditions: a small
 molecule template generated and integrated into a
 molecular-to-supramolecular and back-to-molecular cascade reaction
;
_journal_issue 13
_journal_name_full 'Chemical Science'
_journal_page_first 3569
_journal_page_last 3573
_journal_paper_doi 10.1039/C9SC05823K
_journal_volume 11
_journal_year 2020
_chemical_absolute_configuration unk
_chemical_formula_moiety 'C8 H8 O5, C12 H10 N2'
_chemical_formula_sum 'C20 H18 N2 O5'
_chemical_formula_weight 366.36
_chemical_properties_physical Photo-sensitive
_space_group_crystal_system triclinic
_space_group_IT_number 2
_space_group_name_Hall '-P 1'
_space_group_name_H-M_alt 'P -1'
_atom_sites_solution_hydrogens mixed
_atom_sites_solution_primary iterative
_audit_creation_date 2018-10-22
_audit_creation_method
;
Olex2 1.2
(compiled 2018.05.29 svn.r3508 for OlexSys, GUI svn.r5506)
;
_audit_update_record
;
2018-10-29 deposited with the CCDC.	2020-03-09 downloaded from the CCDC.
;
_cell_angle_alpha 71.619(5)
_cell_angle_beta 82.065(5)
_cell_angle_gamma 79.191(5)
_cell_formula_units_Z 2
_cell_length_a 8.2700(8)
_cell_length_b 9.1848(9)
_cell_length_c 12.4194(12)
_cell_measurement_reflns_used 2905
_cell_measurement_temperature 298(2)
_cell_measurement_theta_max 25.35
_cell_measurement_theta_min 1
_cell_volume 876.19(15)
_computing_molecular_graphics 'Olex2 (Dolomanov et al., 2009)'
_computing_publication_material 'Olex2 (Dolomanov et al., 2009)'
_computing_structure_refinement 'ShelXL (Sheldrick, 2015)'
_computing_structure_solution 'olex2.solve (Bourhis et al., 2015)'
_diffrn_ambient_temperature 298.15
_diffrn_measured_fraction_theta_full 0.988
_diffrn_measured_fraction_theta_max 0.986
_diffrn_measurement_device_type 'Nonius KappaCCD'
_diffrn_radiation_type MoK\a
_diffrn_radiation_wavelength 0.71073
_diffrn_reflns_av_R_equivalents 0.0166
_diffrn_reflns_av_unetI/netI 0.0295
_diffrn_reflns_Laue_measured_fraction_full 0.988
_diffrn_reflns_Laue_measured_fraction_max 0.986
_diffrn_reflns_limit_h_max 9
_diffrn_reflns_limit_h_min -9
_diffrn_reflns_limit_k_max 11
_diffrn_reflns_limit_k_min -10
_diffrn_reflns_limit_l_max 14
_diffrn_reflns_limit_l_min -14
_diffrn_reflns_number 5206
_diffrn_reflns_point_group_measured_fraction_full 0.988
_diffrn_reflns_point_group_measured_fraction_max 0.986
_diffrn_reflns_theta_full 25.242
_diffrn_reflns_theta_max 25.315
_diffrn_reflns_theta_min 1.734
_exptl_absorpt_coefficient_mu 0.101
_exptl_absorpt_correction_T_max 0.9934
_exptl_absorpt_correction_T_min 0.9373
_exptl_absorpt_correction_type multi-scan
_exptl_absorpt_process_details 'HKL Scalepack (Otwinowski & Minor, 1997)'
_exptl_crystal_colour colourless
_exptl_crystal_colour_primary colourless
_exptl_crystal_density_diffrn 1.389
_exptl_crystal_description prism
_exptl_crystal_F_000 384
_exptl_crystal_size_max 0.26
_exptl_crystal_size_mid 0.23
_exptl_crystal_size_min 0.16
_refine_diff_density_max 0.434
_refine_diff_density_min -0.258
_refine_diff_density_rms 0.039
_refine_ls_extinction_method none
_refine_ls_goodness_of_fit_ref 1.053
_refine_ls_hydrogen_treatment mixed
_refine_ls_matrix_type full
_refine_ls_number_parameters 252
_refine_ls_number_reflns 3148
_refine_ls_number_restraints 2
_refine_ls_restrained_S_all 1.054
_refine_ls_R_factor_all 0.0791
_refine_ls_R_factor_gt 0.0604
_refine_ls_shift/su_max 0.000
_refine_ls_shift/su_mean 0.000
_refine_ls_structure_factor_coef Fsqd
_refine_ls_weighting_details 'w=1/[\s^2^(Fo^2^)+(0.0805P)^2^+0.3884P] where P=(Fo^2^+2Fc^2^)/3'
_refine_ls_weighting_scheme calc
_refine_ls_wR_factor_gt 0.1568
_refine_ls_wR_factor_ref 0.1734
_reflns_Friedel_coverage 0.000
_reflns_number_gt 2399
_reflns_number_total 3148
_reflns_threshold_expression 'I > 2\s(I)'
_cod_data_source_file c9sc05823k1.cif
_cod_data_source_block mcg1662
_cod_depositor_comments
;Adding full bibliography for 1557570--1557572.cif.

 Adding full bibliography for 1557570--1557572.cif.
;
_cod_database_code 1557570
_shelx_shelxl_version_number 2014/7
_shelx_space_group_comment
;
The symmetry employed for this shelxl refinement is uniquely defined
by the following loop, which should always be used as a source of
symmetry information in preference to the above space-group names.
They are only intended as comments.
;
_shelx_estimated_absorpt_t_max 0.984
_shelx_estimated_absorpt_t_min 0.974
_olex2_refinement_description
;
1. Fixed Uiso
 At 1.2 times of:
  All C(H) groups
2. Restrained distances
 H003-O003
 0.85 with sigma of 0.02
 O002-H002
 0.85 with sigma of 0.02
3.a Ternary CH refined with riding coordinates:
 C006(H006), C009(H009), C00A(H00A), C00N(H00N)
3.b Aromatic/amide H refined with riding coordinates:
 C00E(H00E), C00G(H00G), C00H(H00H), C00I(H00I), C00J(H00J), C00K(H00K),
 C00L(H00L), C00M(H00M), C00O(H00O), C00P(H00P), C00Q(H00Q), C00R(H00R)
;
_olex2_submission_special_instructions 'No special instructions were received'

loop_
_space_group_symop_operation_xyz
'x, y, z'
'-x, -y, -z'

loop_
_atom_site_label
_atom_site_type_symbol
_atom_site_fract_x
_atom_site_fract_y
_atom_site_fract_z
_atom_site_U_iso_or_equiv
_atom_site_adp_type
_atom_site_occupancy
_atom_site_site_symmetry_order
_atom_site_calc_flag
_atom_site_refinement_flags_posn
_atom_site_refinement_flags_adp
_atom_site_refinement_flags_occupancy
_atom_site_disorder_assembly
_atom_site_disorder_group
O001 O -0.3637(2) 0.77172(19) 0.77588(13) 0.0604(5) Uani 1 1 d . . . . .
O002 O -0.1242(3) 0.3158(2) 0.92726(17) 0.0834(7) Uani 1 1 d D . . . .
O003 O 0.1358(2) 0.5395(3) 0.80488(16) 0.0867(7) Uani 1 1 d D . . . .
N004 N 0.3052(3) 0.3973(2) 0.66020(17) 0.0630(6) Uani 1 1 d . . . . .
N005 N 1.0069(3) -0.1338(2) 0.20205(19) 0.0656(6) Uani 1 1 d . . . . .
C006 C -0.2509(3) 0.5672(2) 0.92118(17) 0.0494(5) Uani 1 1 d . . . . .
H006 H -0.2445 0.5361 1.0037 0.059 Uiso 1 1 calc R . . . .
O007 O -0.3254(3) 0.4151(3) 0.8161(2) 0.1046(8) Uani 1 1 d . . . . .
O008 O -0.0345(3) 0.6434(4) 0.67450(17) 0.1125(9) Uani 1 1 d . . . . .
C009 C -0.1170(3) 0.6739(2) 0.85929(17) 0.0476(5) Uani 1 1 d . . . . .
H009 H -0.0528 0.6873 0.9153 0.057 Uiso 1 1 calc R . . . .
C00A C -0.4113(3) 0.6828(3) 0.8890(2) 0.0590(6) Uani 1 1 d . . . . .
H00A H -0.5104 0.6350 0.8968 0.071 Uiso 1 1 calc R . . . .
C00B C 0.4990(3) 0.2525(3) 0.51094(19) 0.0511(5) Uani 1 1 d . . . . .
C00C C 0.8189(3) 0.0023(3) 0.36060(19) 0.0517(5) Uani 1 1 d . . . . .
C00D C -0.2380(3) 0.4258(3) 0.88257(19) 0.0558(6) Uani 1 1 d . . . . .
C00E C 1.0316(3) -0.1906(3) 0.3099(2) 0.0662(7) Uani 1 1 d . . . . .
H00E H 1.1132 -0.2762 0.3323 0.079 Uiso 1 1 calc R . . . .
C00F C -0.0024(3) 0.6179(3) 0.7694(2) 0.0552(6) Uani 1 1 d . . . . .
C00G C 0.8013(3) 0.0582(3) 0.2449(2) 0.0653(7) Uani 1 1 d . . . . .
H00G H 0.7237 0.1453 0.2173 0.078 Uiso 1 1 calc R . . . .
C00H C 0.8947(4) -0.0111(3) 0.1710(2) 0.0706(7) Uani 1 1 d . . . . .
H00H H 0.8783 0.0307 0.0940 0.085 Uiso 1 1 calc R . . . .
C00I C 0.5226(3) 0.2095(3) 0.6242(2) 0.0684(7) Uani 1 1 d . . . . .
H00I H 0.6060 0.1287 0.6533 0.082 Uiso 1 1 calc R . . . .
C00J C 0.4265(4) 0.2826(3) 0.6943(2) 0.0722(7) Uani 1 1 d . . . . .
H00J H 0.4470 0.2504 0.7707 0.087 Uiso 1 1 calc R . . . .
C00K C 0.2760(3) 0.4394(3) 0.5508(2) 0.0686(7) Uani 1 1 d . . . . .
H00K H 0.1890 0.5182 0.5253 0.082 Uiso 1 1 calc R . . . .
C00L C -0.4252(3) 0.8000(3) 0.9533(2) 0.0698(7) Uani 1 1 d . . . . .
H00L H -0.4975 0.8073 1.0164 0.084 Uiso 1 1 calc R . . . .
C00M C 0.9406(3) -0.1282(3) 0.3939(2) 0.0665(7) Uani 1 1 d . . . . .
H00M H 0.9607 -0.1727 0.4701 0.080 Uiso 1 1 calc R . . . .
C00N C -0.2311(3) 0.8277(3) 0.8058(2) 0.0569(6) Uani 1 1 d . . . . .
H00N H -0.1778 0.9028 0.7429 0.068 Uiso 1 1 calc R . . . .
C00O C 0.3712(3) 0.3700(3) 0.4730(2) 0.0607(6) Uani 1 1 d . . . . .
H00O H 0.3485 0.4026 0.3971 0.073 Uiso 1 1 calc R . . . .
C00P C -0.3140(3) 0.8891(3) 0.9018(2) 0.0694(7) Uani 1 1 d . . . . .
H00P H -0.2911 0.9731 0.9205 0.083 Uiso 1 1 calc R . . . .
C00Q C 0.6030(3) 0.1846(3) 0.4258(2) 0.0620(6) Uani 1 1 d . . . . .
H00Q H 0.5815 0.2316 0.3501 0.074 Uiso 1 1 calc R . . . .
C00R C 0.7202(3) 0.0671(3) 0.4459(2) 0.0642(7) Uani 1 1 d . . . . .
H00R H 0.7434 0.0200 0.5213 0.077 Uiso 1 1 calc R . . . .
H002 H -0.110(5) 0.250(4) 0.889(3) 0.123(13) Uiso 1 1 d D . . . .
H003 H 0.192(5) 0.494(4) 0.755(3) 0.134(14) Uiso 1 1 d D . . . .

loop_
_atom_site_aniso_label
_atom_site_aniso_U_11
_atom_site_aniso_U_22
_atom_site_aniso_U_33
_atom_site_aniso_U_23
_atom_site_aniso_U_13
_atom_site_aniso_U_12
O001 0.0577(9) 0.0653(10) 0.0534(10) -0.0136(8) -0.0198(7) 0.0062(8)
O002 0.1146(16) 0.0651(12) 0.0720(12) -0.0328(10) -0.0366(11) 0.0250(11)
O003 0.0744(12) 0.1148(16) 0.0579(11) -0.0358(11) -0.0129(9) 0.0404(11)
N004 0.0656(13) 0.0711(13) 0.0572(12) -0.0309(10) 0.0069(10) -0.0105(11)
N005 0.0764(14) 0.0571(12) 0.0637(13) -0.0218(10) -0.0021(11) -0.0073(11)
C006 0.0553(12) 0.0527(12) 0.0366(11) -0.0122(9) -0.0062(9) 0.0004(10)
O007 0.131(2) 0.0830(14) 0.1197(19) -0.0500(13) -0.0622(16) 0.0069(13)
O008 0.0814(14) 0.197(3) 0.0571(12) -0.0620(14) -0.0162(10) 0.0345(15)
C009 0.0477(11) 0.0545(12) 0.0416(11) -0.0186(9) -0.0094(9) 0.0014(9)
C00A 0.0474(12) 0.0686(15) 0.0573(14) -0.0174(11) -0.0057(10) -0.0010(11)
C00B 0.0471(12) 0.0563(13) 0.0555(13) -0.0244(10) -0.0062(10) -0.0068(10)
C00C 0.0497(12) 0.0570(13) 0.0535(13) -0.0230(10) -0.0054(10) -0.0081(10)
C00D 0.0652(14) 0.0587(14) 0.0417(12) -0.0137(10) -0.0025(10) -0.0085(12)
C00E 0.0673(15) 0.0490(13) 0.0780(18) -0.0194(12) -0.0141(13) 0.0085(11)
C00F 0.0532(13) 0.0594(13) 0.0517(14) -0.0178(11) -0.0015(10) -0.0051(11)
C00G 0.0675(15) 0.0699(16) 0.0562(15) -0.0229(12) -0.0138(12) 0.0088(12)
C00H 0.0829(18) 0.0718(17) 0.0559(15) -0.0242(13) -0.0067(13) 0.0004(14)
C00I 0.0682(16) 0.0744(16) 0.0594(15) -0.0210(13) -0.0186(12) 0.0081(13)
C00J 0.0767(17) 0.0878(19) 0.0510(14) -0.0242(13) -0.0137(12) 0.0020(15)
C00K 0.0588(15) 0.0627(15) 0.0753(18) -0.0156(13) -0.0095(13) 0.0069(12)
C00L 0.0603(15) 0.0782(17) 0.0667(16) -0.0313(14) -0.0028(12) 0.0152(14)
C00M 0.0761(17) 0.0634(15) 0.0559(14) -0.0089(12) -0.0149(12) -0.0091(13)
C00N 0.0596(14) 0.0510(13) 0.0560(14) -0.0129(10) -0.0100(11) 0.0002(10)
C00O 0.0580(14) 0.0729(16) 0.0479(13) -0.0177(11) -0.0073(10) -0.0005(12)
C00P 0.0673(16) 0.0614(15) 0.0816(18) -0.0336(14) -0.0148(14) 0.0128(13)
C00Q 0.0600(14) 0.0699(15) 0.0600(15) -0.0247(12) -0.0095(11) -0.0074(12)
C00R 0.0641(15) 0.0748(17) 0.0583(15) -0.0298(13) -0.0049(12) -0.0049(13)

loop_
_atom_type_symbol
_atom_type_description
_atom_type_scat_dispersion_real
_atom_type_scat_dispersion_imag
_atom_type_scat_source
C C 0.0033 0.0016 'International Tables Vol C Tables 4.2.6.8 and 6.1.1.4'
H H 0.0000 0.0000 'International Tables Vol C Tables 4.2.6.8 and 6.1.1.4'
N N 0.0061 0.0033 'International Tables Vol C Tables 4.2.6.8 and 6.1.1.4'
O O 0.0106 0.0060 'International Tables Vol C Tables 4.2.6.8 and 6.1.1.4'

loop_
_geom_angle_atom_site_label_1
_geom_angle_atom_site_label_2
_geom_angle_atom_site_label_3
_geom_angle
_geom_angle_site_symmetry_1
_geom_angle_site_symmetry_3
_geom_angle_publ_flag
C00A O001 C00N 95.91(17) . . ?
C00D O002 H002 107(3) . . ?
C00F O003 H003 112(3) . . ?
C00J N004 C00K 117.2(2) . . ?
C00E N005 C00H 118.1(2) . . ?
C009 C006 H006 109.8 . . ?
C00A C006 H006 109.8 . . ?
C00A C006 C009 100.53(17) . . ?
C00D C006 H006 109.8 . . ?
C00D C006 C009 113.83(18) . . ?
C00D C006 C00A 112.8(2) . . ?
C006 C009 H009 110.2 . . ?
C00F C009 C006 114.25(18) . . ?
C00F C009 H009 110.2 . . ?
C00F C009 C00N 111.69(18) . . ?
C00N C009 C006 99.91(17) . . ?
C00N C009 H009 110.2 . . ?
O001 C00A C006 101.60(17) . . ?
O001 C00A H00A 115.1 . . ?
O001 C00A C00L 101.6(2) . . ?
C006 C00A H00A 115.1 . . ?
C00L C00A C006 106.8(2) . . ?
C00L C00A H00A 115.1 . . ?
C00I C00B C00O 117.1(2) . . ?
C00I C00B C00Q 125.0(2) . . ?
C00O C00B C00Q 117.9(2) . . ?
C00G C00C C00M 115.1(2) . . ?
C00G C00C C00R 124.8(2) . . ?
C00M C00C C00R 120.1(2) . . ?
O002 C00D C006 113.5(2) . . ?
O007 C00D O002 122.7(2) . . ?
O007 C00D C006 123.8(2) . . ?
N005 C00E H00E 118.5 . . ?
N005 C00E C00M 123.0(2) . . ?
C00M C00E H00E 118.5 . . ?
O003 C00F C009 113.9(2) . . ?
O008 C00F O003 122.0(2) . . ?
O008 C00F C009 124.1(2) . . ?
C00C C00G H00G 119.3 . . ?
C00H C00G C00C 121.4(2) . . ?
C00H C00G H00G 119.3 . . ?
N005 C00H C00G 123.5(2) . . ?
N005 C00H H00H 118.2 . . ?
C00G C00H H00H 118.2 . . ?
C00B C00I H00I 119.5 . . ?
C00J C00I C00B 120.9(2) . . ?
C00J C00I H00I 119.5 . . ?
N004 C00J C00I 123.4(2) . . ?
N004 C00J H00J 118.3 . . ?
C00I C00J H00J 118.3 . . ?
N004 C00K H00K 118.7 . . ?
N004 C00K C00O 122.6(2) . . ?
C00O C00K H00K 118.7 . . ?
C00A C00L H00L 127.2 . . ?
C00P C00L C00A 105.6(2) . . ?
C00P C00L H00L 127.2 . . ?
C00C C00M C00E 118.8(2) . . ?
C00C C00M H00M 120.6 . . ?
C00E C00M H00M 120.6 . . ?
O001 C00N C009 101.61(17) . . ?
O001 C00N H00N 114.9 . . ?
O001 C00N C00P 101.7(2) . . ?
C009 C00N H00N 114.9 . . ?
C00P C00N C009 107.25(19) . . ?
C00P C00N H00N 114.9 . . ?
C00B C00O C00K 118.7(2) . . ?
C00B C00O H00O 120.6 . . ?
C00K C00O H00O 120.6 . . ?
C00L C00P C00N 105.7(2) . . ?
C00L C00P H00P 127.1 . . ?
C00N C00P H00P 127.1 . . ?
C00B C00Q H00Q 116.5 . . ?
C00R C00Q C00B 126.9(2) . . ?
C00R C00Q H00Q 116.5 . . ?
C00C C00R H00R 117.2 . . ?
C00Q C00R C00C 125.6(2) . . ?
C00Q C00R H00R 117.2 . . ?

loop_
_geom_bond_atom_site_label_1
_geom_bond_atom_site_label_2
_geom_bond_distance
_geom_bond_site_symmetry_2
_geom_bond_publ_flag
O001 C00A 1.428(3) . ?
O001 C00N 1.432(3) . ?
O002 C00D 1.284(3) . ?
O002 H002 0.859(19) . ?
O003 C00F 1.284(3) . ?
O003 H003 0.886(19) . ?
N004 C00J 1.318(3) . ?
N004 C00K 1.333(3) . ?
N005 C00E 1.305(3) . ?
N005 C00H 1.308(3) . ?
C006 H006 0.9800 . ?
C006 C009 1.573(3) . ?
C006 C00A 1.548(3) . ?
C006 C00D 1.501(3) . ?
O007 C00D 1.206(3) . ?
O008 C00F 1.185(3) . ?
C009 H009 0.9800 . ?
C009 C00F 1.515(3) . ?
C009 C00N 1.552(3) . ?
C00A H00A 0.9800 . ?
C00A C00L 1.510(4) . ?
C00B C00I 1.367(3) . ?
C00B C00O 1.376(3) . ?
C00B C00Q 1.486(3) . ?
C00C C00G 1.384(3) . ?
C00C C00M 1.404(3) . ?
C00C C00R 1.456(3) . ?
C00E H00E 0.9300 . ?
C00E C00M 1.408(4) . ?
C00G H00G 0.9300 . ?
C00G C00H 1.354(4) . ?
C00H H00H 0.9300 . ?
C00I H00I 0.9300 . ?
C00I C00J 1.349(4) . ?
C00J H00J 0.9300 . ?
C00K H00K 0.9300 . ?
C00K C00O 1.396(4) . ?
C00L H00L 0.9300 . ?
C00L C00P 1.309(4) . ?
C00M H00M 0.9300 . ?
C00N H00N 0.9800 . ?
C00N C00P 1.504(4) . ?
C00O H00O 0.9300 . ?
C00P H00P 0.9300 . ?
C00Q H00Q 0.9300 . ?
C00Q C00R 1.292(4) . ?
C00R H00R 0.9300 . ?

loop_
_geom_hbond_atom_site_label_D
_geom_hbond_atom_site_label_H
_geom_hbond_atom_site_label_A
_geom_hbond_distance_DH
_geom_hbond_distance_HA
_geom_hbond_distance_DA
_geom_hbond_angle_DHA
_geom_hbond_site_symmetry_A
C006 H006 O003 0.98 2.50 3.447(3) 162.2 2_567
C009 H009 O002 0.98 2.59 3.564(3) 172.6 2_567
C00M H00M O008 0.93 2.57 3.466(3) 162.4 1_645
O002 H002 N005 0.859(19) 1.82(2) 2.640(3) 159(4) 2_656
O003 H003 N004 0.886(19) 1.759(19) 2.644(3) 178(4) .

loop_
_geom_torsion_atom_site_label_1
_geom_torsion_atom_site_label_2
_geom_torsion_atom_site_label_3
_geom_torsion_atom_site_label_4
_geom_torsion
_geom_torsion_site_symmetry_1
_geom_torsion_site_symmetry_2
_geom_torsion_site_symmetry_3
_geom_torsion_site_symmetry_4
_geom_torsion_publ_flag
O001 C00A C00L C00P -32.3(3) . . . . ?
O001 C00N C00P C00L 32.4(3) . . . . ?
N004 C00K C00O C00B 0.6(4) . . . . ?
N005 C00E C00M C00C -0.9(4) . . . . ?
C006 C009 C00F O003 -96.9(2) . . . . ?
C006 C009 C00F O008 83.4(3) . . . . ?
C006 C009 C00N O001 -36.38(19) . . . . ?
C006 C009 C00N C00P 69.9(2) . . . . ?
C006 C00A C00L C00P 73.8(3) . . . . ?
C009 C006 C00A O001 35.9(2) . . . . ?
C009 C006 C00A C00L -70.1(2) . . . . ?
C009 C006 C00D O002 79.3(2) . . . . ?
C009 C006 C00D O007 -100.8(3) . . . . ?
C009 C00N C00P C00L -73.9(3) . . . . ?
C00A O001 C00N C009 60.28(19) . . . . ?
C00A O001 C00N C00P -50.3(2) . . . . ?
C00A C006 C009 C00F -119.04(19) . . . . ?
C00A C006 C009 C00N 0.31(19) . . . . ?
C00A C006 C00D O002 -167.0(2) . . . . ?
C00A C006 C00D O007 12.9(3) . . . . ?
C00A C00L C00P C00N -0.1(3) . . . . ?
C00B C00I C00J N004 0.4(5) . . . . ?
C00B C00Q C00R C00C 179.4(2) . . . . ?
C00C C00G C00H N005 -0.1(5) . . . . ?
C00D C006 C009 C00F 1.8(3) . . . . ?
C00D C006 C009 C00N 121.13(19) . . . . ?
C00D C006 C00A O001 -85.6(2) . . . . ?
C00D C006 C00A C00L 168.3(2) . . . . ?
C00E N005 C00H C00G -1.2(4) . . . . ?
C00F C009 C00N O001 84.8(2) . . . . ?
C00F C009 C00N C00P -168.9(2) . . . . ?
C00G C00C C00M C00E -0.3(4) . . . . ?
C00G C00C C00R C00Q 0.2(4) . . . . ?
C00H N005 C00E C00M 1.6(4) . . . . ?
C00I C00B C00O C00K 1.1(4) . . . . ?
C00I C00B C00Q C00R 6.8(4) . . . . ?
C00J N004 C00K C00O -1.8(4) . . . . ?
C00K N004 C00J C00I 1.3(4) . . . . ?
C00M C00C C00G C00H 0.8(4) . . . . ?
C00M C00C C00R C00Q -178.6(3) . . . . ?
C00N O001 C00A C006 -60.0(2) . . . . ?
C00N O001 C00A C00L 50.1(2) . . . . ?
C00N C009 C00F O003 150.6(2) . . . . ?
C00N C009 C00F O008 -29.0(4) . . . . ?
C00O C00B C00I C00J -1.6(4) . . . . ?
C00O C00B C00Q C00R -174.7(3) . . . . ?
C00Q C00B C00I C00J 176.9(3) . . . . ?
C00Q C00B C00O C00K -177.5(2) . . . . ?
C00R C00C C00G C00H -178.0(3) . . . . ?
C00R C00C C00M C00E 178.6(2) . . . . ?
